data_4065401
loop_
_publ_author_name
'Ren, Shikuo'
'Xie, Zuowei'

_publ_section_title
;
 Reaction of a Zirconocene--Carboryne Complex with Pyridines: Ligand C--H
 Activation
;
_journal_issue 21
_journal_name_full Organometallics
_journal_page_first 5953
_journal_paper_doi 10.1021/om200772q
_journal_volume 30
_journal_year 2011
_chemical_formula_sum 'C19 H29 B10 N Zr'
_chemical_formula_weight 470.75
_chemical_name_systematic
; 
 ? 
;
_space_group_IT_number 11
_symmetry_cell_setting monoclinic
_symmetry_space_group_name_Hall '-P 2yb'
_symmetry_space_group_name_H-M 'P 1 21/m 1'
_atom_sites_solution_hydrogens geom
_atom_sites_solution_primary direct
_atom_sites_solution_secondary difmap
_audit_creation_method SHELXL-97
_cell_angle_alpha 90.00
_cell_angle_beta 109.053(2)
_cell_angle_gamma 90.00
_cell_formula_units_Z 2
_cell_length_a 10.4902(14)
_cell_length_b 10.6054(15)
_cell_length_c 11.0924(15)
_cell_measurement_temperature 296(2)
_cell_volume 1166.5(3)
_computing_cell_refinement 'BRUKER APEXII CCD DIFFRACTOMETER'
_computing_data_collection 'BRUKER APEXII CCD DIFFRACTOMETER'
_computing_data_reduction 'BRUKER APEXII CCD DIFFRACTOMETER'
_computing_molecular_graphics 'SIEMENS SHELXTL'
_computing_publication_material 'SIEMENS SHELXTL'
_computing_structure_refinement 'SHELXL-97 (Sheldrick, 1997)'
_computing_structure_solution 'SHELXS-97 (Sheldrick, 1990)'
_diffrn_ambient_temperature 296(2)
_diffrn_measured_fraction_theta_full 0.997
_diffrn_measured_fraction_theta_max 0.997
_diffrn_measurement_device_type 'BRUKER APEXII CCD DIFFRACTOMETER'
_diffrn_measurement_method 'OMEGA SCAN'
_diffrn_radiation_monochromator graphite
_diffrn_radiation_source 'fine-focus sealed tube'
_diffrn_radiation_type MoK\a
_diffrn_radiation_wavelength 0.71073
_diffrn_reflns_av_R_equivalents 0.0460
_diffrn_reflns_av_sigmaI/netI 0.0315
_diffrn_reflns_limit_h_max 12
_diffrn_reflns_limit_h_min -12
_diffrn_reflns_limit_k_max 6
_diffrn_reflns_limit_k_min -12
_diffrn_reflns_limit_l_max 13
_diffrn_reflns_limit_l_min -13
_diffrn_reflns_number 10204
_diffrn_reflns_theta_full 25.00
_diffrn_reflns_theta_max 25.00
_diffrn_reflns_theta_min 1.94
_exptl_absorpt_coefficient_mu 0.479
_exptl_absorpt_correction_T_max 1.0000
_exptl_absorpt_correction_T_min 0.597242
_exptl_absorpt_correction_type multi-scan
_exptl_crystal_colour colourless
_exptl_crystal_density_diffrn 1.340
_exptl_crystal_density_method 'not measured'
_exptl_crystal_description block
_exptl_crystal_F_000 480
_exptl_crystal_size_max 0.50
_exptl_crystal_size_mid 0.40
_exptl_crystal_size_min 0.30
_refine_diff_density_max 1.081
_refine_diff_density_min -0.501
_refine_diff_density_rms 0.092
_refine_ls_extinction_method none
_refine_ls_goodness_of_fit_ref 1.194
_refine_ls_hydrogen_treatment riding
_refine_ls_matrix_type full
_refine_ls_number_parameters 160
_refine_ls_number_reflns 2175
_refine_ls_number_restraints 0
_refine_ls_restrained_S_all 1.194
_refine_ls_R_factor_all 0.0473
_refine_ls_R_factor_gt 0.0441
_refine_ls_shift/su_max 0.001
_refine_ls_shift/su_mean 0.000
_refine_ls_structure_factor_coef Fsqd
_refine_ls_weighting_details 'calc w=1/[\s^2^(Fo^2^)+(0.0644P)^2^+1.1319P] where P=(Fo^2^+2Fc^2^)/3'
_refine_ls_weighting_scheme calc
_refine_ls_wR_factor_gt 0.1163
_refine_ls_wR_factor_ref 0.1221
_reflns_number_gt 2032
_reflns_number_total 2175
_reflns_threshold_expression >2sigma(I)
_cod_data_source_file om200772q_si_001.cif
_cod_data_source_block 4
_cod_depositor_comments
;
The following automatic conversions were performed:

'_symmetry_cell_setting' value 'Monoclinic' changed to 'monoclinic'
according to /home/saulius/struct/CIF-dictionaries/cif_core.dic
dictionary named 'cif_core.dic' version 2.4.1 from
2010-06-29.

'_exptl_absorpt_correction_type' value 'Multi-scan'
changed to 'multi-scan' according to
/home/saulius/struct/CIF-dictionaries/cif_core.dic dictionary named
'cif_core.dic' version 2.4.1 from 2010-06-29.

Automatic conversion script
Id: cif_fix_values 1715 2011-07-08 13:25:40Z adriana 
;
_cod_original_sg_symbol_H-M P2(1)/m
_cod_database_code 4065401

loop_
_symmetry_equiv_pos_as_xyz
'x, y, z'
'-x, y+1/2, -z'
'-x, -y, -z'
'x, -y-1/2, z'

loop_
_atom_site_label
_atom_site_type_symbol
_atom_site_fract_x
_atom_site_fract_y
_atom_site_fract_z
_atom_site_U_iso_or_equiv
_atom_site_adp_type
_atom_site_occupancy
_atom_site_symmetry_multiplicity
_atom_site_calc_flag
_atom_site_refinement_flags
Zr1 Zr 0.31358(4) 0.7500 0.64698(3) 0.03290(19) Uani 1 2 d S
C1 C 0.5658(4) 0.7500 0.7466(4) 0.0372(9) Uani 1 2 d S
C2 C 0.6526(6) 0.7500 0.9095(5) 0.0593(14) Uani 1 2 d S
H2 H 0.6001 0.7500 0.9806 0.071 Uiso 1 2 calc SR
C11 C 0.1369(4) 0.9128(4) 0.6437(4) 0.0575(10) Uani 1 1 d .
H11A H 0.0393 0.9010 0.6062 0.069 Uiso 1 1 calc R
C12 C 0.2116(4) 0.8972(4) 0.7724(4) 0.0559(9) Uani 1 1 d .
H12A H 0.1755 0.8719 0.8398 0.067 Uiso 1 1 calc R
C13 C 0.3426(4) 0.9401(3) 0.7908(4) 0.0506(8) Uani 1 1 d .
H13A H 0.4133 0.9510 0.8734 0.061 Uiso 1 1 calc R
C14 C 0.3466(4) 0.9865(3) 0.6734(4) 0.0496(8) Uani 1 1 d .
H14A H 0.4215 1.0340 0.6610 0.060 Uiso 1 1 calc R
C15 C 0.2204(4) 0.9719(4) 0.5831(4) 0.0549(9) Uani 1 1 d .
H15A H 0.1910 1.0067 0.4965 0.066 Uiso 1 1 calc R
C16 C 0.1351(6) 0.7500 0.3206(5) 0.0563(13) Uani 1 2 d S
C17 C 0.1838(7) 0.7500 0.2193(5) 0.0641(16) Uani 1 2 d S
H17A H 0.1231 0.7500 0.1367 0.077 Uiso 1 2 calc SR
C18 C 0.3200(7) 0.7500 0.2374(5) 0.0580(15) Uani 1 2 d S
C19 C 0.4111(6) 0.7500 0.3616(5) 0.0495(12) Uani 1 2 d S
H19A H 0.5036 0.7500 0.3766 0.059 Uiso 1 2 calc SR
C20 C 0.3594(5) 0.7500 0.4623(4) 0.0446(11) Uani 1 2 d S
C21 C -0.0125(6) 0.7500 0.3098(7) 0.077(2) Uani 1 2 d S
H21A H -0.0205 0.7500 0.3936 0.116 Uiso 1 2 calc SR
H21B H -0.0554 0.6761 0.2645 0.116 Uiso 0.50 1 calc PR
H21C H -0.0554 0.8239 0.2645 0.116 Uiso 0.50 1 calc PR
C22 C 0.3719(10) 0.7500 0.1251(6) 0.087(2) Uani 1 2 d S
H22A H 0.4687 0.7500 0.1557 0.130 Uiso 1 2 calc SR
H22B H 0.3400 0.8239 0.0743 0.130 Uiso 0.50 1 calc PR
H22C H 0.3400 0.6761 0.0743 0.130 Uiso 0.50 1 calc PR
N1 N 0.2269(4) 0.7500 0.4381(4) 0.0441(9) Uani 1 2 d S
B3 B 0.6582(4) 0.8800(4) 0.8152(4) 0.0460(9) Uani 1 1 d .
H3 H 0.6084 0.9687 0.8256 0.055 Uiso 1 1 calc R
B4 B 0.6573(4) 0.8305(4) 0.6688(4) 0.0472(9) Uani 1 1 d .
H4 H 0.6067 0.8847 0.5818 0.057 Uiso 1 1 calc R
B5 B 0.8081(4) 0.8336(5) 0.9335(4) 0.0570(11) Uani 1 1 d .
H5 H 0.8565 0.8885 1.0206 0.068 Uiso 1 1 calc R
B6 B 0.8095(4) 0.8841(4) 0.7814(4) 0.0528(10) Uani 1 1 d .
H6 H 0.8596 0.9720 0.7693 0.063 Uiso 1 1 calc R
B7 B 0.8079(6) 0.7500 0.6874(6) 0.0522(14) Uani 1 2 d S
H7 H 0.8566 0.7500 0.6133 0.063 Uiso 1 2 calc SR
B8 B 0.9029(6) 0.7500 0.8539(6) 0.0536(14) Uani 1 2 d S
H8 H 1.0138 0.7500 0.8895 0.064 Uiso 1 2 calc SR

loop_
_atom_site_aniso_label
_atom_site_aniso_U_11
_atom_site_aniso_U_22
_atom_site_aniso_U_33
_atom_site_aniso_U_23
_atom_site_aniso_U_13
_atom_site_aniso_U_12
Zr1 0.0256(3) 0.0412(3) 0.0321(3) 0.000 0.00966(18) 0.000
C1 0.029(2) 0.047(2) 0.037(2) 0.000 0.0130(18) 0.000
C2 0.047(3) 0.084(4) 0.046(3) 0.000 0.014(2) 0.000
C11 0.0350(17) 0.055(2) 0.082(3) -0.0033(19) 0.0185(18) 0.0105(16)
C12 0.060(2) 0.052(2) 0.070(2) 0.0011(18) 0.042(2) 0.0085(17)
C13 0.0493(19) 0.049(2) 0.055(2) -0.0101(16) 0.0192(16) 0.0039(15)
C14 0.0464(19) 0.0428(19) 0.064(2) 0.0027(16) 0.0242(17) 0.0020(15)
C15 0.055(2) 0.050(2) 0.057(2) 0.0098(17) 0.0152(18) 0.0167(17)
C16 0.056(3) 0.056(3) 0.042(3) 0.000 -0.004(2) 0.000
C17 0.084(5) 0.059(3) 0.032(3) 0.000 -0.006(3) 0.000
C18 0.095(5) 0.041(3) 0.036(3) 0.000 0.019(3) 0.000
C19 0.067(3) 0.051(3) 0.036(2) 0.000 0.024(2) 0.000
C20 0.047(3) 0.050(3) 0.036(2) 0.000 0.011(2) 0.000
C21 0.048(3) 0.096(5) 0.065(4) 0.000 -0.014(3) 0.000
C22 0.150(7) 0.076(4) 0.043(3) 0.000 0.043(4) 0.000
N1 0.041(2) 0.052(2) 0.033(2) 0.000 0.0044(17) 0.000
B3 0.0289(17) 0.054(2) 0.051(2) -0.0042(18) 0.0077(15) -0.0013(16)
B4 0.0302(18) 0.068(3) 0.044(2) 0.0057(18) 0.0124(16) -0.0029(17)
B5 0.038(2) 0.080(3) 0.048(2) -0.013(2) 0.0065(18) -0.005(2)
B6 0.0325(19) 0.055(2) 0.070(3) 0.000(2) 0.0154(18) -0.0080(17)
B7 0.032(3) 0.074(4) 0.052(3) 0.000 0.017(2) 0.000
B8 0.028(3) 0.069(4) 0.061(4) 0.000 0.011(3) 0.000

loop_
_atom_type_symbol
_atom_type_description
_atom_type_scat_dispersion_real
_atom_type_scat_dispersion_imag
_atom_type_scat_source
C C 0.0033 0.0016 'International Tables Vol C Tables 4.2.6.8 and 6.1.1.4'
H H 0.0000 0.0000 'International Tables Vol C Tables 4.2.6.8 and 6.1.1.4'
B B 0.0013 0.0007 'International Tables Vol C Tables 4.2.6.8 and 6.1.1.4'
N N 0.0061 0.0033 'International Tables Vol C Tables 4.2.6.8 and 6.1.1.4'
Zr Zr -2.9673 0.5597 'International Tables Vol C Tables 4.2.6.8 and 6.1.1.4'

loop_
_geom_angle_atom_site_label_1
_geom_angle_atom_site_label_2
_geom_angle_atom_site_label_3
_geom_angle
_geom_angle_site_symmetry_1
_geom_angle_site_symmetry_3
N1 Zr1 C20 34.70(16) . .
N1 Zr1 C1 118.57(15) . .
C20 Zr1 C1 83.87(16) . .
N1 Zr1 C11 86.30(13) . 4_575
C20 Zr1 C11 111.14(13) . 4_575
C1 Zr1 C11 131.99(10) . 4_575
N1 Zr1 C11 86.30(13) . .
C20 Zr1 C11 111.14(13) . .
C1 Zr1 C11 131.99(10) . .
C11 Zr1 C11 86.31(19) 4_575 .
N1 Zr1 C13 126.10(9) . .
C20 Zr1 C13 123.83(9) . .
C1 Zr1 C13 80.21(10) . .
C11 Zr1 C13 119.43(13) 4_575 .
C11 Zr1 C13 53.12(13) . .
N1 Zr1 C13 126.10(9) . 4_575
C20 Zr1 C13 123.83(9) . 4_575
C1 Zr1 C13 80.21(10) . 4_575
C11 Zr1 C13 53.12(13) 4_575 4_575
C11 Zr1 C13 119.43(13) . 4_575
C13 Zr1 C13 105.87(18) . 4_575
N1 Zr1 C14 96.65(9) . .
C20 Zr1 C14 92.48(8) . .
C1 Zr1 C14 82.22(9) . .
C11 Zr1 C14 138.60(13) 4_575 .
C11 Zr1 C14 52.92(12) . .
C13 Zr1 C14 32.24(12) . .
C13 Zr1 C14 137.11(13) 4_575 .
N1 Zr1 C14 96.65(9) . 4_575
C20 Zr1 C14 92.48(8) . 4_575
C1 Zr1 C14 82.22(9) . 4_575
C11 Zr1 C14 52.92(12) 4_575 4_575
C11 Zr1 C14 138.60(13) . 4_575
C13 Zr1 C14 137.11(13) . 4_575
C13 Zr1 C14 32.24(12) 4_575 4_575
C14 Zr1 C14 163.06(18) . 4_575
N1 Zr1 C12 118.24(12) . 4_575
C20 Zr1 C12 138.53(10) . 4_575
C1 Zr1 C12 109.24(12) . 4_575
C11 Zr1 C12 31.95(13) 4_575 4_575
C11 Zr1 C12 89.42(13) . 4_575
C13 Zr1 C12 97.46(13) . 4_575
C13 Zr1 C12 31.97(12) 4_575 4_575
C14 Zr1 C12 127.52(12) . 4_575
C14 Zr1 C12 52.89(12) 4_575 4_575
N1 Zr1 C12 118.24(12) . .
C20 Zr1 C12 138.53(10) . .
C1 Zr1 C12 109.24(12) . .
C11 Zr1 C12 89.42(13) 4_575 .
C11 Zr1 C12 31.95(13) . .
C13 Zr1 C12 31.97(12) . .
C13 Zr1 C12 97.46(12) 4_575 .
C14 Zr1 C12 52.89(12) . .
C14 Zr1 C12 127.52(12) 4_575 .
C12 Zr1 C12 75.60(18) 4_575 .
N1 Zr1 C15 73.64(10) . 4_575
C20 Zr1 C15 85.61(10) . 4_575
C1 Zr1 C15 111.97(9) . 4_575
C11 Zr1 C15 32.28(13) 4_575 4_575
C11 Zr1 C15 114.40(13) . 4_575
C13 Zr1 C15 149.93(13) . 4_575
C13 Zr1 C15 52.93(13) 4_575 4_575
C14 Zr1 C15 165.32(14) . 4_575
C14 Zr1 C15 31.51(12) 4_575 4_575
C12 Zr1 C15 52.91(13) 4_575 4_575
C12 Zr1 C15 121.65(13) . 4_575
B4 C1 B4 59.8(3) . 4_575
B4 C1 B3 59.6(2) . .
B4 C1 B3 107.2(3) 4_575 .
B4 C1 B3 107.2(3) . 4_575
B4 C1 B3 59.6(2) 4_575 4_575
B3 C1 B3 107.1(4) . 4_575
B4 C1 C2 109.5(3) . .
B4 C1 C2 109.5(3) 4_575 .
B3 C1 C2 60.7(2) . .
B3 C1 C2 60.7(2) 4_575 .
B4 C1 Zr1 117.5(2) . .
B4 C1 Zr1 117.5(2) 4_575 .
B3 C1 Zr1 123.85(18) . .
B3 C1 Zr1 123.85(18) 4_575 .
C2 C1 Zr1 125.2(3) . .
C1 C2 B3 59.0(2) . 4_575
C1 C2 B3 59.0(2) . .
B3 C2 B3 104.5(4) 4_575 .
C1 C2 B5 107.2(3) . .
B3 C2 B5 105.8(4) 4_575 .
B3 C2 B5 59.5(2) . .
C1 C2 B5 107.2(3) . 4_575
B3 C2 B5 59.5(2) 4_575 4_575
B3 C2 B5 105.8(4) . 4_575
B5 C2 B5 59.1(4) . 4_575
C12 C11 C15 108.1(3) . .
C12 C11 Zr1 74.9(2) . .
C15 C11 Zr1 75.2(2) . .
C11 C12 C13 107.9(3) . .
C11 C12 Zr1 73.1(2) . .
C13 C12 Zr1 73.2(2) . .
C12 C13 C14 107.7(3) . .
C12 C13 Zr1 74.8(2) . .
C14 C13 Zr1 74.2(2) . .
C15 C14 C13 108.7(3) . .
C15 C14 Zr1 75.1(2) . .
C13 C14 Zr1 73.5(2) . .
C14 C15 C11 107.5(4) . .
C14 C15 Zr1 73.4(2) . .
C11 C15 Zr1 72.6(2) . .
N1 C16 C17 116.9(6) . .
N1 C16 C21 117.8(5) . .
C17 C16 C21 125.3(5) . .
C18 C17 C16 121.7(5) . .
C17 C18 C19 119.1(5) . .
C17 C18 C22 121.1(5) . .
C19 C18 C22 119.8(6) . .
C20 C19 C18 118.1(5) . .
N1 C20 C19 119.7(5) . .
N1 C20 Zr1 70.3(3) . .
C19 C20 Zr1 170.0(4) . .
C20 N1 C16 124.5(5) . .
C20 N1 Zr1 75.0(3) . .
C16 N1 Zr1 160.5(4) . .
B4 B3 C1 60.2(2) . .
B4 B3 C2 109.7(3) . .
C1 B3 C2 60.3(3) . .
B4 B3 B6 61.7(2) . .
C1 B3 B6 110.3(3) . .
C2 B3 B6 111.1(3) . .
B4 B3 B5 110.5(3) . .
C1 B3 B5 110.2(3) . .
C2 B3 B5 61.8(3) . .
B6 B3 B5 60.9(2) . .
B3 B4 B4 107.9(2) . 4_575
B3 B4 C1 60.2(2) . .
B4 B4 C1 60.11(17) 4_575 .
B3 B4 B7 108.3(3) . .
B4 B4 B7 60.76(17) 4_575 .
C1 B4 B7 109.3(3) . .
B3 B4 B6 60.4(2) . .
B4 B4 B6 108.7(2) 4_575 .
C1 B4 B6 109.2(3) . .
B7 B4 B6 60.0(2) . .
B3 B5 B8 106.2(3) . .
B3 B5 B5 106.3(2) . 4_575
B8 B5 B5 59.9(2) . 4_575
B3 B5 B6 59.2(2) . .
B8 B5 B6 59.7(3) . .
B5 B5 B6 107.6(2) 4_575 .
B3 B5 C2 58.7(2) . .
B8 B5 C2 108.0(3) . .
B5 B5 C2 60.47(19) 4_575 .
B6 B5 C2 107.2(3) . .
B3 B6 B7 105.9(3) . .
B3 B6 B8 106.9(3) . .
B7 B6 B8 61.0(3) . .
B3 B6 B4 57.9(2) . .
B7 B6 B4 59.4(3) . .
B8 B6 B4 107.6(3) . .
B3 B6 B5 59.9(2) . .
B7 B6 B5 108.6(3) . .
B8 B6 B5 59.9(3) . .
B4 B6 B5 106.8(3) . .
B4 B7 B4 58.5(3) 4_575 .
B4 B7 B6 107.3(3) 4_575 .
B4 B7 B6 60.6(2) . .
B4 B7 B6 60.6(2) 4_575 4_575
B4 B7 B6 107.3(3) . 4_575
B6 B7 B6 107.8(4) . 4_575
B4 B7 B8 107.4(4) 4_575 .
B4 B7 B8 107.4(4) . .
B6 B7 B8 59.6(2) . .
B6 B7 B8 59.6(2) 4_575 .
B6 B8 B6 107.3(4) 4_575 .
B6 B8 B5 60.3(3) 4_575 4_575
B6 B8 B5 108.2(4) . 4_575
B6 B8 B5 108.2(4) 4_575 .
B6 B8 B5 60.3(3) . .
B5 B8 B5 60.2(4) 4_575 .
B6 B8 B7 59.3(2) 4_575 .
B6 B8 B7 59.3(2) . .
B5 B8 B7 107.5(3) 4_575 .
B5 B8 B7 107.5(3) . .

loop_
_geom_bond_atom_site_label_1
_geom_bond_atom_site_label_2
_geom_bond_distance
_geom_bond_site_symmetry_2
Zr1 N1 2.195(4) .
Zr1 C20 2.252(5) .
Zr1 C1 2.512(4) .
Zr1 C11 2.524(4) 4_575
Zr1 C11 2.524(3) .
Zr1 C13 2.527(3) .
Zr1 C13 2.527(3) 4_575
Zr1 C14 2.536(4) .
Zr1 C14 2.536(4) 4_575
Zr1 C12 2.547(4) 4_575
Zr1 C12 2.547(4) .
Zr1 C15 2.558(4) 4_575
C1 B4 1.713(5) .
C1 B4 1.713(5) 4_575
C1 B3 1.714(5) .
C1 B3 1.714(5) 4_575
C1 C2 1.738(7) .
C2 B3 1.743(6) 4_575
C2 B3 1.743(6) .
C2 B5 1.798(7) .
C2 B5 1.798(7) 4_575
C11 C12 1.396(6) .
C11 C15 1.413(6) .
C12 C13 1.397(5) .
C13 C14 1.406(5) .
C14 C15 1.383(5) .
C16 N1 1.344(7) .
C16 C17 1.377(9) .
C16 C21 1.514(9) .
C17 C18 1.376(9) .
C18 C19 1.397(8) .
C18 C22 1.513(9) .
C19 C20 1.391(7) .
C20 N1 1.327(6) .
B3 B4 1.703(6) .
B3 B6 1.747(5) .
B3 B5 1.758(6) .
B4 B4 1.708(9) 4_575
B4 B7 1.748(6) .
B4 B6 1.769(5) .
B5 B8 1.768(7) .
B5 B5 1.773(11) 4_575
B5 B6 1.775(7) .
B6 B7 1.760(6) .
B6 B8 1.765(6) .
B7 B4 1.748(6) 4_575
B7 B6 1.760(6) 4_575
B7 B8 1.790(9) .
B8 B6 1.765(6) 4_575
B8 B5 1.768(7) 4_575
